data_7241864
loop_
_publ_author_name
'Dong, Lu'
'Lu, Ying-Bing'
'Zhu, Shui-Dong'
'Wu, Jun-Wei'
'Zhang, Xin-Ting'
'Liao, Yi'
'Liu, Cai-Ming'
'Liu, Sui-Jun'
'Xie, Yong-Rong'
'Zhang, Shi-Yong'

_publ_section_title
;
 A new family of dinuclear lanthanide complexes exhibiting luminescence,
 magnetic entropy changes and single molecule magnet behaviors
;
_journal_issue 3
_journal_name_full CrystEngComm
_journal_page_first 645
_journal_page_last 652
_journal_paper_doi 10.1039/D0CE01477J
_journal_volume 23
_journal_year 2021
_chemical_formula_moiety '[Gd(C12N2H8)4(C3N4H3O2)2(Cl)2](ClO4)2'
_chemical_formula_sum 'C54 H38 Cl4 Gd2 N16 O12'
_chemical_formula_weight 1559.30
_chemical_melting_point ?
_chemical_name_common '[Gd(C12N2H8)4(C3N4H3O2)2(Cl)2](ClO4)2'
_chemical_name_systematic
; 
 '[Gd(C12N2H8)4(C3N4H3O2)2(Cl)2](ClO4)2' 
;
_space_group_IT_number 14
_space_group_name_Hall '-P 2yn'
_space_group_name_H-M_alt 'P 1 21/n 1'
_symmetry_cell_setting monoclinic
_symmetry_space_group_name_H-M 'P 1 21/n 1'
_atom_sites_solution_hydrogens geom
_atom_sites_solution_primary direct
_atom_sites_solution_secondary difmap
_audit_creation_method SHELXL-97
_audit_update_record
;
2020-10-03 deposited with the CCDC.	2020-11-12 downloaded from the CCDC.
;
_cell_angle_alpha 90.00
_cell_angle_beta 94.5441(10)
_cell_angle_gamma 90.00
_cell_formula_units_Z 2
_cell_length_a 12.0381(4)
_cell_length_b 11.6511(3)
_cell_length_c 21.7206(7)
_cell_measurement_reflns_used 9907
_cell_measurement_temperature 300(2)
_cell_measurement_theta_max 27.47
_cell_measurement_theta_min 3.00
_cell_volume 3036.89(16)
_computing_cell_refinement 'Bruker SMART'
_computing_data_collection 'Bruker SMART'
_computing_data_reduction 'Bruker SMART'
_computing_molecular_graphics 'Bruker SHELXTL'
_computing_publication_material 'Bruker SHELXTL'
_computing_structure_refinement 'SHELXL-97 (Sheldrick, 1997)'
_computing_structure_solution 'SHELXS-97 (Sheldrick, 1990)'
_diffrn_ambient_temperature 300(2)
_diffrn_measured_fraction_theta_full 0.991
_diffrn_measured_fraction_theta_max 0.991
_diffrn_measurement_device_type 'CCD area detector'
_diffrn_measurement_method 'phi and omega scans'
_diffrn_radiation_monochromator graphite
_diffrn_radiation_source 'fine-focus sealed tube'
_diffrn_radiation_type MoK\a
_diffrn_radiation_wavelength 0.71073
_diffrn_reflns_av_R_equivalents 0.0244
_diffrn_reflns_av_sigmaI/netI 0.0162
_diffrn_reflns_limit_h_max 15
_diffrn_reflns_limit_h_min -15
_diffrn_reflns_limit_k_max 15
_diffrn_reflns_limit_k_min -15
_diffrn_reflns_limit_l_max 28
_diffrn_reflns_limit_l_min -28
_diffrn_reflns_number 45382
_diffrn_reflns_theta_full 27.51
_diffrn_reflns_theta_max 27.51
_diffrn_reflns_theta_min 3.32
_diffrn_standards_number 0
_exptl_absorpt_coefficient_mu 2.414
_exptl_absorpt_correction_T_max 0.7459
_exptl_absorpt_correction_T_min 0.5708
_exptl_absorpt_correction_type multi-scan
_exptl_absorpt_process_details 'SADABS (Bruker, 2008)'
_exptl_crystal_colour colorless
_exptl_crystal_density_diffrn 1.705
_exptl_crystal_density_meas ?
_exptl_crystal_density_method 'not measured'
_exptl_crystal_description blcok
_exptl_crystal_F_000 1532
_exptl_crystal_size_max 0.29
_exptl_crystal_size_mid 0.26
_exptl_crystal_size_min 0.20
_refine_diff_density_max 1.741
_refine_diff_density_min -0.936
_refine_diff_density_rms 0.119
_refine_ls_extinction_method none
_refine_ls_goodness_of_fit_ref 1.203
_refine_ls_hydrogen_treatment constr
_refine_ls_matrix_type full
_refine_ls_number_parameters 397
_refine_ls_number_reflns 6923
_refine_ls_number_restraints 36
_refine_ls_restrained_S_all 1.245
_refine_ls_R_factor_all 0.0445
_refine_ls_R_factor_gt 0.0362
_refine_ls_shift/su_max 0.000
_refine_ls_shift/su_mean 0.000
_refine_ls_structure_factor_coef Fsqd
_refine_ls_weighting_details 'calc w=1/[\s^2^(Fo^2^)+(0.0394P)^2^+8.3951P] where P=(Fo^2^+2Fc^2^)/3'
_refine_ls_weighting_scheme calc
_refine_ls_wR_factor_gt 0.0915
_refine_ls_wR_factor_ref 0.0992
_reflns_number_gt 6031
_reflns_number_total 6923
_reflns_threshold_expression >2sigma(I)
_cod_data_source_file d0ce01477j2.cif
_cod_data_source_block 14_CCDC1
_cod_depositor_comments
;
The following automatic conversions were performed:

data item '_chemical_melting_point' value 'not measured' was changed
to '?' -- the value is undefined or not given.

data item '_exptl_absorpt_correction_type' value 'Multi-scan' was
changed to 'multi-scan' in accordance with the
/home/data/users/saulius/crontab/automatic-downloads/rss-feeds/RSC/lib/dictionaries/cif_core.dic
dictionary named 'cif_core.dic' version 2.4.2 last updated on
2011-04-26.

data item '_symmetry_cell_setting' value 'Monoclinic' was changed to
'monoclinic' in accordance with the
/home/data/users/saulius/crontab/automatic-downloads/rss-feeds/RSC/lib/dictionaries/cif_core.dic
dictionary named 'cif_core.dic' version 2.4.2 last updated on
2011-04-26.

data item '_exptl_crystal_density_meas' value 'not measured' was
changed to '?' -- the value is perceived as not measured.

Automatic conversion script
Id: cif_fix_values 7556 2019-12-06 15:28:31Z antanas 

 Adding full bibliography for 7241863--7241866.cif.
;
_cod_original_sg_symbol_H-M P2(1)/c
_cod_database_code 7241864

loop_
_symmetry_equiv_pos_as_xyz
'x, y, z'
'-x+1/2, y+1/2, -z+1/2'
'-x, -y, -z'
'x-1/2, -y-1/2, z-1/2'

loop_
_atom_site_label
_atom_site_type_symbol
_atom_site_fract_x
_atom_site_fract_y
_atom_site_fract_z
_atom_site_U_iso_or_equiv
_atom_site_adp_type
_atom_site_occupancy
_atom_site_symmetry_multiplicity
_atom_site_calc_flag
_atom_site_refinement_flags
_atom_site_disorder_assembly
_atom_site_disorder_group
Gd1 Gd 0.394509(15) 0.872946(16) 0.007533(9) 0.02618(8) Uani 1 1 d . . .
Cl2 Cl -0.22158(11) 0.79289(13) 0.23116(6) 0.0477(3) Uani 1 1 d . . .
N5 N 0.3546(3) 0.6720(3) -0.03381(17) 0.0349(8) Uani 1 1 d . . .
O1 O 0.4496(3) 0.8847(3) -0.09322(14) 0.0362(7) Uani 1 1 d . . .
N8 N 0.2056(3) 0.8936(3) -0.05460(17) 0.0331(8) Uani 1 1 d . . .
N6 N 0.4549(3) 0.7091(3) 0.08039(17) 0.0339(8) Uani 1 1 d . . .
C26 C 0.1098(4) 0.8671(4) -0.0281(2) 0.0351(9) Uani 1 1 d . . .
C19 C 0.0231(4) 0.8078(5) 0.0656(3) 0.0474(12) Uani 1 1 d . . .
C1 C 0.5110(4) 0.9469(4) -0.1230(2) 0.0351(9) Uani 1 1 d . . .
C25 C 0.1949(4) 0.9315(5) -0.1125(2) 0.0421(11) Uani 1 1 d . . .
H25 H 0.2591 0.9522 -0.1309 0.051 Uiso 1 1 calc R . .
N7 N 0.2234(3) 0.8316(4) 0.06615(18) 0.0379(8) Uani 1 1 d . . .
C21 C -0.0929(4) 0.8506(5) -0.0271(3) 0.0592(16) Uani 1 1 d . . .
H21 H -0.1634 0.8578 -0.0475 0.071 Uiso 1 1 calc R . .
C13 C 0.5088(4) 0.7253(4) 0.1357(2) 0.0434(11) Uani 1 1 d . . .
H13 H 0.5444 0.7952 0.1435 0.052 Uiso 1 1 calc R . .
C27 C 0.1199(4) 0.8330(4) 0.0356(2) 0.0357(9) Uani 1 1 d . . .
C14 C 0.4102(3) 0.6044(4) 0.0681(2) 0.0319(9) Uani 1 1 d . . .
C22 C 0.0042(4) 0.8754(4) -0.0598(3) 0.0447(12) Uani 1 1 d . . .
C20 C -0.0833(4) 0.8175(6) 0.0319(3) 0.0593(15) Uani 1 1 d . . .
H20 H -0.1472 0.8004 0.0515 0.071 Uiso 1 1 calc R . .
C12 C 0.5145(5) 0.6434(5) 0.1822(3) 0.0510(13) Uani 1 1 d . . .
H12 H 0.5503 0.6598 0.2207 0.061 Uiso 1 1 calc R . .
C16 C 0.2306(5) 0.8045(5) 0.1257(2) 0.0505(13) Uani 1 1 d . . .
H16 H 0.3006 0.8042 0.1471 0.061 Uiso 1 1 calc R . .
C10 C 0.4143(4) 0.5152(4) 0.1121(2) 0.0416(11) Uani 1 1 d . . .
C15 C 0.3601(4) 0.5835(4) 0.0070(2) 0.0316(9) Uani 1 1 d . . .
O6 O -0.1172(4) 0.8357(4) 0.2548(2) 0.0705(12) Uani 1 1 d . . .
C5 C 0.2794(5) 0.5423(5) -0.1116(3) 0.0550(14) Uani 1 1 d . . .
H5 H 0.2538 0.5305 -0.1527 0.066 Uiso 1 1 calc R . .
C4 C 0.3155(5) 0.6503(5) -0.0914(2) 0.0451(11) Uani 1 1 d . . .
H4 H 0.3120 0.7102 -0.1198 0.054 Uiso 1 1 calc R . .
C23 C -0.0020(5) 0.9122(5) -0.1212(3) 0.0536(14) Uani 1 1 d . . .
H23 H -0.0706 0.9164 -0.1440 0.064 Uiso 1 1 calc R . .
C11 C 0.4672(5) 0.5388(5) 0.1709(3) 0.0537(14) Uani 1 1 d . . .
H11 H 0.4697 0.4832 0.2017 0.064 Uiso 1 1 calc R . .
C2 C 0.5088(6) 0.9163(6) -0.1910(2) 0.0602(16) Uani 1 1 d . . .
H2A H 0.5242 0.8350 -0.1946 0.072 Uiso 1 1 calc R . .
H2B H 0.4343 0.9300 -0.2099 0.072 Uiso 1 1 calc R . .
C18 C 0.0355(5) 0.7777(6) 0.1280(3) 0.0586(15) Uani 1 1 d . . .
H18 H -0.0265 0.7588 0.1489 0.070 Uiso 1 1 calc R . .
O5 O -0.2224(6) 0.7581(7) 0.1717(3) 0.120(2) Uani 1 1 d U . .
C17 C 0.1386(5) 0.7763(6) 0.1579(3) 0.0601(15) Uani 1 1 d . . .
H17 H 0.1480 0.7568 0.1995 0.072 Uiso 1 1 calc R . .
Cl1 Cl 0.37669(8) 1.10394(9) -0.02052(5) 0.0335(2) Uani 1 1 d . . .
N1 N 0.5865(5) 0.9788(6) -0.2246(2) 0.0681(16) Uani 1 1 d . . .
C7 C 0.3223(4) 0.4727(4) -0.0091(2) 0.0423(11) Uani 1 1 d . . .
C24 C 0.0925(5) 0.9419(5) -0.1474(3) 0.0501(13) Uani 1 1 d . . .
H24 H 0.0894 0.9687 -0.1878 0.060 Uiso 1 1 calc R . .
C6 C 0.2821(5) 0.4536(5) -0.0704(3) 0.0545(14) Uani 1 1 d . . .
H6 H 0.2573 0.3810 -0.0829 0.065 Uiso 1 1 calc R . .
O3 O -0.2673(7) 0.7237(8) 0.2740(4) 0.136(3) Uani 1 1 d U . .
N2 N 0.6974(8) 0.9530(8) -0.2223(4) 0.112(3) Uani 1 1 d U . .
O4 O -0.3004(8) 0.8827(9) 0.2265(5) 0.174(4) Uani 1 1 d U . .
C3 C 0.5690(11) 1.0704(10) -0.2600(4) 0.116(4) Uani 1 1 d . . .
H3 H 0.4997 1.1041 -0.2693 0.140 Uiso 1 1 calc R . .
O2 O 0.5697(3) 1.0291(3) -0.10341(14) 0.0360(7) Uani 1 1 d . . .
N4 N 0.6604(11) 1.1070(10) -0.2800(5) 0.133(3) Uani 1 1 d U . .
N3 N 0.7327(8) 1.0363(9) -0.2609(4) 0.109(3) Uani 1 1 d U . .
C8 C 0.3268(6) 0.3850(4) 0.0371(3) 0.0569(15) Uani 1 1 d . . .
H8 H 0.2998 0.3121 0.0269 0.068 Uiso 1 1 calc R . .
C9 C 0.3694(5) 0.4061(5) 0.0949(3) 0.0575(15) Uani 1 1 d . . .
H9 H 0.3695 0.3481 0.1243 0.069 Uiso 1 1 calc R . .

loop_
_atom_site_aniso_label
_atom_site_aniso_U_11
_atom_site_aniso_U_22
_atom_site_aniso_U_33
_atom_site_aniso_U_23
_atom_site_aniso_U_13
_atom_site_aniso_U_12
Gd1 0.02494(11) 0.02703(11) 0.02632(11) -0.00032(7) 0.00047(7) -0.00517(7)
Cl2 0.0449(6) 0.0634(8) 0.0338(6) 0.0023(5) -0.0019(5) -0.0100(6)
N5 0.038(2) 0.0336(19) 0.0330(19) -0.0071(15) 0.0025(15) -0.0086(16)
O1 0.0395(17) 0.0391(17) 0.0303(15) -0.0020(12) 0.0038(13) -0.0110(14)
N8 0.0307(18) 0.0338(18) 0.0342(19) 0.0005(15) -0.0015(14) -0.0066(15)
N6 0.0338(18) 0.0321(18) 0.0346(19) 0.0052(15) -0.0048(15) -0.0042(15)
C26 0.029(2) 0.028(2) 0.047(3) -0.0033(18) -0.0010(18) -0.0023(17)
C19 0.035(2) 0.044(3) 0.065(3) 0.000(2) 0.013(2) -0.008(2)
C1 0.036(2) 0.040(2) 0.029(2) -0.0065(18) 0.0033(17) -0.0050(19)
C25 0.039(2) 0.050(3) 0.036(2) 0.000(2) -0.0030(19) -0.002(2)
N7 0.0319(19) 0.045(2) 0.037(2) 0.0044(17) 0.0045(15) -0.0040(17)
C21 0.025(2) 0.063(4) 0.089(5) 0.002(3) -0.005(3) -0.005(2)
C13 0.043(3) 0.043(3) 0.043(3) 0.004(2) -0.009(2) -0.006(2)
C27 0.032(2) 0.032(2) 0.043(2) -0.0015(18) 0.0066(18) -0.0041(18)
C14 0.0263(19) 0.031(2) 0.038(2) 0.0043(17) -0.0002(16) 0.0013(16)
C22 0.029(2) 0.042(3) 0.062(3) -0.004(2) -0.005(2) -0.0034(19)
C20 0.028(2) 0.063(4) 0.088(5) 0.005(3) 0.011(3) -0.005(2)
C12 0.052(3) 0.056(3) 0.042(3) 0.014(2) -0.015(2) -0.006(2)
C16 0.043(3) 0.069(4) 0.041(3) 0.007(2) 0.009(2) -0.003(3)
C10 0.043(3) 0.035(2) 0.047(3) 0.009(2) 0.000(2) 0.000(2)
C15 0.031(2) 0.028(2) 0.036(2) -0.0001(17) 0.0053(17) -0.0047(17)
O6 0.061(3) 0.086(3) 0.062(3) -0.002(2) -0.012(2) -0.024(2)
C5 0.070(4) 0.053(3) 0.041(3) -0.017(2) 0.000(3) -0.017(3)
C4 0.054(3) 0.044(3) 0.037(3) -0.005(2) 0.000(2) -0.011(2)
C23 0.040(3) 0.055(3) 0.062(3) -0.003(3) -0.017(2) -0.001(2)
C11 0.053(3) 0.052(3) 0.054(3) 0.023(3) -0.007(3) -0.001(3)
C2 0.075(4) 0.072(4) 0.035(3) -0.014(3) 0.013(3) -0.033(3)
C18 0.048(3) 0.068(4) 0.064(4) 0.011(3) 0.027(3) -0.009(3)
O5 0.115(3) 0.132(3) 0.114(3) -0.0121(19) 0.0126(19) -0.0091(19)
C17 0.056(3) 0.080(4) 0.047(3) 0.015(3) 0.017(3) -0.007(3)
Cl1 0.0258(4) 0.0310(5) 0.0432(6) 0.0007(4) 0.0000(4) -0.0012(4)
N1 0.076(4) 0.095(4) 0.036(2) -0.018(3) 0.022(2) -0.032(3)
C7 0.044(3) 0.030(2) 0.054(3) -0.008(2) 0.008(2) -0.006(2)
C24 0.050(3) 0.054(3) 0.044(3) 0.000(2) -0.013(2) -0.004(2)
C6 0.067(4) 0.038(3) 0.059(3) -0.017(2) 0.012(3) -0.020(3)
O3 0.136(3) 0.140(3) 0.131(3) 0.011(2) 0.007(2) -0.015(2)
N2 0.112(3) 0.113(3) 0.112(3) -0.0026(10) 0.0099(11) -0.0002(10)
O4 0.138(6) 0.167(7) 0.209(8) -0.050(6) -0.036(6) 0.045(5)
C3 0.160(10) 0.140(9) 0.052(4) 0.013(5) 0.026(5) -0.059(8)
O2 0.0400(17) 0.0384(17) 0.0302(15) -0.0033(13) 0.0057(13) -0.0104(14)
N4 0.148(5) 0.140(5) 0.117(5) 0.010(4) 0.041(4) -0.030(4)
N3 0.101(4) 0.128(5) 0.105(4) -0.016(4) 0.050(3) -0.027(4)
C8 0.071(4) 0.026(2) 0.074(4) 0.002(2) 0.008(3) -0.012(2)
C9 0.068(4) 0.037(3) 0.067(4) 0.018(3) -0.002(3) -0.006(3)

loop_
_atom_type_symbol
_atom_type_description
_atom_type_scat_dispersion_real
_atom_type_scat_dispersion_imag
_atom_type_scat_source
C C 0.0033 0.0016 'International Tables Vol C Tables 4.2.6.8 and 6.1.1.4'
H H 0.0000 0.0000 'International Tables Vol C Tables 4.2.6.8 and 6.1.1.4'
N N 0.0061 0.0033 'International Tables Vol C Tables 4.2.6.8 and 6.1.1.4'
O O 0.0106 0.0060 'International Tables Vol C Tables 4.2.6.8 and 6.1.1.4'
Cl Cl 0.1484 0.1585 'International Tables Vol C Tables 4.2.6.8 and 6.1.1.4'
Gd Gd -0.1653 3.9035 'International Tables Vol C Tables 4.2.6.8 and 6.1.1.4'

loop_
_geom_angle_atom_site_label_1
_geom_angle_atom_site_label_2
_geom_angle_atom_site_label_3
_geom_angle
_geom_angle_site_symmetry_1
_geom_angle_site_symmetry_3
_geom_angle_publ_flag
O1 Gd1 O2 138.07(10) . 3_675 ?
O1 Gd1 N5 77.46(11) . . ?
O2 Gd1 N5 140.00(12) 3_675 . ?
O1 Gd1 N6 122.42(12) . . ?
O2 Gd1 N6 78.06(11) 3_675 . ?
N5 Gd1 N6 64.25(12) . . ?
O1 Gd1 N7 141.03(12) . . ?
O2 Gd1 N7 75.60(12) 3_675 . ?
N5 Gd1 N7 82.23(13) . . ?
N6 Gd1 N7 75.56(13) . . ?
O1 Gd1 N8 78.91(12) . . ?
O2 Gd1 N8 120.43(12) 3_675 . ?
N5 Gd1 N8 76.42(12) . . ?
N6 Gd1 N8 126.52(11) . . ?
N7 Gd1 N8 64.07(12) . . ?
O1 Gd1 Cl1 74.65(8) . 3_675 ?
O2 Gd1 Cl1 75.78(8) 3_675 3_675 ?
N5 Gd1 Cl1 106.58(9) . 3_675 ?
N6 Gd1 Cl1 77.07(9) . 3_675 ?
N7 Gd1 Cl1 143.70(9) . 3_675 ?
N8 Gd1 Cl1 151.86(9) . 3_675 ?
O1 Gd1 Cl1 76.10(8) . . ?
O2 Gd1 Cl1 74.46(8) 3_675 . ?
N5 Gd1 Cl1 144.14(9) . . ?
N6 Gd1 Cl1 151.60(9) . . ?
N7 Gd1 Cl1 104.02(10) . . ?
N8 Gd1 Cl1 75.07(8) . . ?
Cl1 Gd1 Cl1 89.25(3) 3_675 . ?
O1 Gd1 Gd1 69.22(7) . 3_675 ?
O2 Gd1 Gd1 68.85(7) 3_675 3_675 ?
N5 Gd1 Gd1 140.37(9) . 3_675 ?
N6 Gd1 Gd1 117.47(8) . 3_675 ?
N7 Gd1 Gd1 137.40(10) . 3_675 ?
N8 Gd1 Gd1 115.96(8) . 3_675 ?
Cl1 Gd1 Gd1 44.67(2) 3_675 3_675 ?
Cl1 Gd1 Gd1 44.58(2) . 3_675 ?
O5 Cl2 O3 119.7(5) . . ?
O5 Cl2 O4 101.5(6) . . ?
O3 Cl2 O4 100.4(6) . . ?
O5 Cl2 O6 113.1(4) . . ?
O3 Cl2 O6 110.7(4) . . ?
O4 Cl2 O6 109.8(5) . . ?
C4 N5 C15 117.7(4) . . ?
C4 N5 Gd1 123.6(3) . . ?
C15 N5 Gd1 118.2(3) . . ?
C1 O1 Gd1 137.8(3) . . ?
C25 N8 C26 116.9(4) . . ?
C25 N8 Gd1 123.0(3) . . ?
C26 N8 Gd1 120.0(3) . . ?
C13 N6 C14 117.7(4) . . ?
C13 N6 Gd1 123.2(3) . . ?
C14 N6 Gd1 117.6(3) . . ?
N8 C26 C22 122.7(5) . . ?
N8 C26 C27 117.4(4) . . ?
C22 C26 C27 119.9(5) . . ?
C18 C19 C27 118.2(5) . . ?
C18 C19 C20 122.6(5) . . ?
C27 C19 C20 119.2(5) . . ?
O2 C1 O1 127.7(4) . . ?
O2 C1 C2 118.6(4) . . ?
O1 C1 C2 113.7(4) . . ?
N8 C25 C24 123.8(5) . . ?
N8 C25 H25 118.1 . . ?
C24 C25 H25 118.1 . . ?
C16 N7 C27 117.6(4) . . ?
C16 N7 Gd1 122.6(3) . . ?
C27 N7 Gd1 119.8(3) . . ?
C20 C21 C22 121.3(5) . . ?
C20 C21 H21 119.4 . . ?
C22 C21 H21 119.4 . . ?
N6 C13 C12 123.4(5) . . ?
N6 C13 H13 118.3 . . ?
C12 C13 H13 118.3 . . ?
N7 C27 C19 121.9(5) . . ?
N7 C27 C26 118.4(4) . . ?
C19 C27 C26 119.5(4) . . ?
N6 C14 C10 122.6(4) . . ?
N6 C14 C15 117.9(4) . . ?
C10 C14 C15 119.4(4) . . ?
C26 C22 C23 117.9(5) . . ?
C26 C22 C21 118.8(5) . . ?
C23 C22 C21 123.2(5) . . ?
C21 C20 C19 121.3(5) . . ?
C21 C20 H20 119.3 . . ?
C19 C20 H20 119.3 . . ?
C11 C12 C13 119.3(5) . . ?
C11 C12 H12 120.4 . . ?
C13 C12 H12 120.4 . . ?
N7 C16 C17 123.5(5) . . ?
N7 C16 H16 118.2 . . ?
C17 C16 H16 118.2 . . ?
C11 C10 C14 117.4(5) . . ?
C11 C10 C9 123.3(5) . . ?
C14 C10 C9 119.3(5) . . ?
N5 C15 C7 122.6(4) . . ?
N5 C15 C14 118.0(4) . . ?
C7 C15 C14 119.3(4) . . ?
C6 C5 C4 119.1(5) . . ?
C6 C5 H5 120.4 . . ?
C4 C5 H5 120.4 . . ?
N5 C4 C5 123.3(5) . . ?
N5 C4 H4 118.4 . . ?
C5 C4 H4 118.4 . . ?
C24 C23 C22 119.8(5) . . ?
C24 C23 H23 120.1 . . ?
C22 C23 H23 120.1 . . ?
C12 C11 C10 119.4(5) . . ?
C12 C11 H11 120.3 . . ?
C10 C11 H11 120.3 . . ?
N1 C2 C1 114.6(4) . . ?
N1 C2 H2A 108.6 . . ?
C1 C2 H2A 108.6 . . ?
N1 C2 H2B 108.6 . . ?
C1 C2 H2B 108.6 . . ?
H2A C2 H2B 107.6 . . ?
C17 C18 C19 119.5(5) . . ?
C17 C18 H18 120.3 . . ?
C19 C18 H18 120.3 . . ?
C18 C17 C16 119.3(5) . . ?
C18 C17 H17 120.3 . . ?
C16 C17 H17 120.3 . . ?
Gd1 Cl1 Gd1 90.75(3) 3_675 . ?
C3 N1 N2 108.0(8) . . ?
C3 N1 C2 128.9(8) . . ?
N2 N1 C2 123.1(7) . . ?
C6 C7 C15 117.6(5) . . ?
C6 C7 C8 123.0(5) . . ?
C15 C7 C8 119.3(5) . . ?
C23 C24 C25 118.8(5) . . ?
C23 C24 H24 120.6 . . ?
C25 C24 H24 120.6 . . ?
C5 C6 C7 119.5(5) . . ?
C5 C6 H6 120.3 . . ?
C7 C6 H6 120.3 . . ?
N3 N2 N1 99.9(8) . . ?
N4 C3 N1 111.3(12) . . ?
N4 C3 H3 124.4 . . ?
N1 C3 H3 124.4 . . ?
C1 O2 Gd1 136.5(3) . 3_675 ?
C3 N4 N3 105.2(11) . . ?
N2 N3 N4 115.4(9) . . ?
C9 C8 C7 121.1(5) . . ?
C9 C8 H8 119.5 . . ?
C7 C8 H8 119.5 . . ?
C8 C9 C10 121.3(5) . . ?
C8 C9 H9 119.3 . . ?
C10 C9 H9 119.3 . . ?

loop_
_geom_bond_atom_site_label_1
_geom_bond_atom_site_label_2
_geom_bond_distance
_geom_bond_site_symmetry_2
_geom_bond_publ_flag
Gd1 O1 2.341(3) . ?
Gd1 O2 2.384(3) 3_675 ?
Gd1 N5 2.540(4) . ?
Gd1 N6 2.549(4) . ?
Gd1 N7 2.551(4) . ?
Gd1 N8 2.562(4) . ?
Gd1 Cl1 2.7595(10) 3_675 ?
Gd1 Cl1 2.7640(11) . ?
Gd1 Gd1 3.9313(4) 3_675 ?
Cl2 O5 1.352(7) . ?
Cl2 O3 1.379(8) . ?
Cl2 O4 1.410(9) . ?
Cl2 O6 1.410(4) . ?
N5 C4 1.327(6) . ?
N5 C15 1.358(6) . ?
O1 C1 1.251(5) . ?
N8 C25 1.329(6) . ?
N8 C26 1.365(6) . ?
N6 C13 1.332(6) . ?
N6 C14 1.351(6) . ?
C26 C22 1.402(6) . ?
C26 C27 1.434(7) . ?
C19 C18 1.397(8) . ?
C19 C27 1.410(6) . ?
C19 C20 1.428(8) . ?
C1 O2 1.246(5) . ?
C1 C2 1.517(7) . ?
C25 C24 1.400(7) . ?
C25 H25 0.9300 . ?
N7 C16 1.328(6) . ?
N7 C27 1.365(6) . ?
C21 C20 1.335(10) . ?
C21 C22 1.444(8) . ?
C21 H21 0.9300 . ?
C13 C12 1.388(7) . ?
C13 H13 0.9300 . ?
C14 C10 1.410(6) . ?
C14 C15 1.436(6) . ?
C22 C23 1.396(8) . ?
C20 H20 0.9300 . ?
C12 C11 1.360(8) . ?
C12 H12 0.9300 . ?
C16 C17 1.395(7) . ?
C16 H16 0.9300 . ?
C10 C11 1.408(8) . ?
C10 C9 1.420(8) . ?
C15 C7 1.403(6) . ?
C5 C6 1.367(8) . ?
C5 C4 1.391(7) . ?
C5 H5 0.9300 . ?
C4 H4 0.9300 . ?
C23 C24 1.356(8) . ?
C23 H23 0.9300 . ?
C11 H11 0.9300 . ?
C2 N1 1.431(7) . ?
C2 H2A 0.9700 . ?
C2 H2B 0.9700 . ?
C18 C17 1.354(9) . ?
C18 H18 0.9300 . ?
C17 H17 0.9300 . ?
Cl1 Gd1 2.7595(10) 3_675 ?
N1 C3 1.323(12) . ?
N1 N2 1.365(10) . ?
C7 C6 1.398(8) . ?
C7 C8 1.430(8) . ?
C24 H24 0.9300 . ?
C6 H6 0.9300 . ?
N2 N3 1.371(12) . ?
C3 N4 1.286(13) . ?
C3 H3 0.9300 . ?
O2 Gd1 2.384(3) 3_675 ?
N4 N3 1.246(13) . ?
C8 C9 1.339(9) . ?
C8 H8 0.9300 . ?
C9 H9 0.9300 . ?
